data_1567210
loop_
_publ_author_name
'Keener, Megan'
'Fadaei-Tirani, Farzaneh'
'Scopelliti, Rosario'
'Zivkovic, Ivica'
'Mazzanti, Marinella'

_publ_section_title
;
 Nitrogen activation and cleavage by a multimetallic uranium complex.
;
_journal_issue 27
_journal_name_full 'Chemical science'
_journal_page_first 8025
_journal_page_last 8035
_journal_paper_doi 10.1039/d2sc02997a
_journal_volume 13
_journal_year 2022
_chemical_formula_moiety 'C96 H234 K6 N10 O24 Si14 U4, 4[C7H8]'
_chemical_formula_sum 'C96 H234 K6 N10 O24 Si14 U4'
_chemical_formula_weight 3492.90
_space_group_crystal_system triclinic
_space_group_IT_number 2
_space_group_name_Hall '-P 1'
_space_group_name_H-M_alt 'P -1'
_atom_sites_solution_hydrogens geom
_atom_sites_solution_primary dual
_atom_sites_solution_secondary difmap
_audit_creation_date 2022-01-14
_audit_creation_method
;
Olex2 1.5
(compiled 2021.12.09 svn.r5202d8cf for OlexSys, GUI svn.r6439)
;
_audit_update_record
;
2022-01-14 deposited with the CCDC.	2022-06-22 downloaded from the CCDC.
;
_cell_angle_alpha 93.8055(9)
_cell_angle_beta 91.6994(9)
_cell_angle_gamma 112.1353(11)
_cell_formula_units_Z 1
_cell_length_a 13.65686(16)
_cell_length_b 17.9610(2)
_cell_length_c 20.0238(2)
_cell_measurement_reflns_used 37904
_cell_measurement_temperature 140.00(10)
_cell_measurement_theta_max 75.0380
_cell_measurement_theta_min 2.2410
_cell_volume 4531.67(9)
_computing_cell_refinement 'CrysAlisPro 1.171.41.122a (Rigaku OD, 2021)'
_computing_data_collection 'CrysAlisPro 1.171.41.122a (Rigaku OD, 2021)'
_computing_data_reduction 'CrysAlisPro 1.171.41.122a (Rigaku OD, 2021)'
_computing_molecular_graphics 'Olex2 1.5 (Dolomanov et al., 2009)'
_computing_publication_material 'Olex2 1.5 (Dolomanov et al., 2009)'
_computing_structure_refinement 'ShelXL 2018/3 (Sheldrick, 2015)'
_computing_structure_solution 'ShelXT 2018/2 (Sheldrick, 2015)'
_diffrn_ambient_environment N~2~
_diffrn_ambient_temperature 140.00(10)
_diffrn_detector 'Hybrid Pixel Array Detector'
_diffrn_detector_area_resol_mean 10.0000
_diffrn_detector_type 'HyPix-Arc 150'
_diffrn_measured_fraction_theta_full 0.998
_diffrn_measured_fraction_theta_max 0.951
_diffrn_measurement_details
;
List of Runs (angles in degrees, time in seconds):

  # Type    Start    End  Width  t~exp~   \w     \q     \k     \f   Frames
#--------------------------------------------------------------------------
  1  \w     42.00 112.00   0.50    0.40    --   81.22   0.00-120.00  140
  2  \w     62.00 109.00   0.50    0.40    --   59.56  30.00 -90.00   94
  3  \w     82.00 127.00   0.50    0.40    --   81.22  30.00 -60.00   90
  4  \w     73.00 117.00   0.50    0.40    --   71.88  30.00 150.00   88
  5  \w    -79.00 -53.00   0.50    0.40    --  -62.28 159.00 110.00   52
  6  \w   -106.00 -81.00   0.50    0.40    --  -76.11 159.00 110.00   50
  7  \w    -86.00 -61.00   0.50    0.40    --  -71.26 118.00 -42.00   50
  8  \w   -103.00 -73.00   0.50    0.40    --  -76.11 118.00 -42.00   60
  9  \w    -77.00 -52.00   0.50    0.40    --  -62.28 118.00 -42.00   50
 10  \w     10.00  36.00   0.50    0.40    --   59.56 -30.00  60.00   52
 11  \w     10.00  36.00   0.50    0.40    --   59.56 -30.00 120.00   52
 12  \w     10.00  35.00   0.50    0.40    --   59.56 -30.00  90.00   50
 13  \w     11.00  36.00   0.50    0.40    --   59.56 -30.00  30.00   50
 14  \w     10.00  35.00   0.50    0.40    --   59.56 -30.00   0.00   50
 15  \w     12.00  37.00   0.50    0.40    --   59.56 -30.00 -90.00   50
 16  \w     35.00  79.00   0.50    0.40    --   59.56-159.00  78.00   88
 17  \w     55.00  80.00   0.50    0.40    --   73.45-159.00  78.00   50
 18  \w     63.00  88.00   0.50    0.40    --   81.22-159.00  78.00   50
 19  \w     87.00 112.00   0.50    0.40    --   81.22-125.00  90.00   50
 20  \w     41.00  68.00   0.50    0.40    --   81.22-125.00  90.00   54
 21  \w     38.00 111.00   0.50    0.40    --   81.22-125.00   0.00  146
 22  \w     87.00 112.00   0.50    0.40    --   81.22-125.00 -30.00   50
 23  \w     48.00  74.00   0.50    0.40    --   81.22-125.00 -30.00   52
 24  \w     18.00  67.00   0.50    0.40    --   59.56-118.00-128.00   98
 25  \w     41.00  66.00   0.50    0.40    --   81.22-125.00-180.00   50
 26  \w     87.00 112.00   0.50    0.40    --   81.22-125.00-180.00   50
 27  \w     74.00 108.00   0.50    0.40    --   81.22-118.00-128.00   68
 28  \w     29.00 101.00   0.50    0.40    --   73.45-118.00-128.00  144
 29  \w     42.00  70.00   0.50    0.40    --   81.22 -95.00-120.00   56
 30  \w     35.00  80.00   0.50    0.40    --   71.88 -95.00 -90.00   90
 31  \w     25.00  67.00   0.50    0.40    --   59.56 -95.00 -60.00   84
 32  \w     32.00  63.00   0.50    0.40    --   71.88 -95.00   0.00   62
 33  \w     50.00  80.00   0.50    0.40    --   81.22 -95.00  60.00   60
 34  \w     52.00  91.00   0.50    0.40    --   81.22 -95.00 120.00   78
 35  \w     38.00  81.00   0.50    0.40    --   73.45 -95.00 150.00   86
 36  \w     58.00  84.00   0.50    0.40    --   73.45 -95.00  90.00   52
 37  \w     34.00  60.00   0.50    0.40    --   71.88 -95.00  90.00   52
 38  \w     38.00  68.00   0.50    0.40    --   73.45 -95.00  30.00   60
 39  \w     35.00  64.00   0.50    0.40    --   73.45 -95.00-180.00   58
 40  \w     81.00 108.00   0.50    0.40    --   81.22 125.00   0.00   54
 41  \w     59.00  84.00   0.50    0.40    --   73.45 159.00 110.00   50
 42  \w     87.00 112.00   0.50    0.40    --   81.22 159.00 110.00   50
 43  \w     98.00 126.00   0.50    0.40    --   81.22 125.00-150.00   56
 44  \w   -115.00 -73.00   0.50    0.40    --  -71.26 -30.00 -60.00   84
 45  \w   -113.00 -77.00   0.50    0.40    --  -76.11 -30.00-150.00   72
 46  \w   -125.00 -82.00   0.50    0.40    --  -76.11 -30.00 -90.00   86
 47  \w   -121.00 -95.00   0.50    0.40    --  -76.11 -30.00 120.00   52
 48  \w    -81.00 -55.00   0.50    0.40    --  -62.28-159.00  78.00   52
 49  \w   -122.00 -82.00   0.50    0.40    --  -76.11-125.00 120.00   80
 50  \w    -92.00 -67.00   0.50    0.40    --  -71.26-159.00  78.00   50
 51  \w   -106.00 -81.00   0.50    0.40    --  -76.11-159.00  78.00   50
 52  \w   -118.00 -92.00   0.50    0.40    --  -76.11-125.00 -60.00   52
 53  \w   -121.00 -74.00   0.50    0.40    --  -76.11-125.00 -90.00   94
 54  \w   -120.00 -75.00   0.50    0.40    --  -76.11-125.00-150.00   90
;
_diffrn_measurement_device 'four-circle diffractometer'
_diffrn_measurement_device_type 'XtaLAB Synergy R, DW system, HyPix-Arc 150'
_diffrn_measurement_method '\w scans'
_diffrn_orient_matrix_type 'CrysAlisPro convention (1999,Acta A55,543-557)'
_diffrn_orient_matrix_UB_11 -0.0294701000
_diffrn_orient_matrix_UB_12 0.0748469000
_diffrn_orient_matrix_UB_13 0.0062981000
_diffrn_orient_matrix_UB_21 0.0063875000
_diffrn_orient_matrix_UB_22 0.0057712000
_diffrn_orient_matrix_UB_23 -0.0762778000
_diffrn_orient_matrix_UB_31 -0.1182087000
_diffrn_orient_matrix_UB_32 -0.0547674000
_diffrn_orient_matrix_UB_33 -0.0104066000
_diffrn_radiation_monochromator mirror
_diffrn_radiation_probe x-ray
_diffrn_radiation_type 'Cu K\a'
_diffrn_radiation_wavelength 1.54184
_diffrn_reflns_av_R_equivalents 0.0388
_diffrn_reflns_av_unetI/netI 0.0373
_diffrn_reflns_Laue_measured_fraction_full 0.998
_diffrn_reflns_Laue_measured_fraction_max 0.951
_diffrn_reflns_limit_h_max 15
_diffrn_reflns_limit_h_min -16
_diffrn_reflns_limit_k_max 22
_diffrn_reflns_limit_k_min -22
_diffrn_reflns_limit_l_max 24
_diffrn_reflns_limit_l_min -24
_diffrn_reflns_number 69706
_diffrn_reflns_point_group_measured_fraction_full 0.998
_diffrn_reflns_point_group_measured_fraction_max 0.951
_diffrn_reflns_theta_full 67.684
_diffrn_reflns_theta_max 75.346
_diffrn_reflns_theta_min 2.215
_diffrn_source 'Rotating-anode X-ray tube'
_diffrn_source_type 'Rigaku (Cu) X-ray Source'
_exptl_absorpt_coefficient_mu 12.441
_exptl_absorpt_correction_T_max 0.822
_exptl_absorpt_correction_T_min 0.200
_exptl_absorpt_correction_type gaussian
_exptl_absorpt_process_details
;
CrysAlisPro 1.171.41.122a (Rigaku Oxford Diffraction, 2021)
Numerical absorption correction based on Gaussian integration over
a multifaceted crystal model.
Empirical absorption correction using spherical harmonics
as implemented in SCALE3 ABSPACK scaling algorithm
;
_exptl_crystal_colour 'clear light yellow'
_exptl_crystal_density_diffrn 1.280
_exptl_crystal_description plate
_exptl_crystal_F_000 1750
_exptl_crystal_size_max 0.17
_exptl_crystal_size_mid 0.07
_exptl_crystal_size_min 0.03
_refine_diff_density_max 2.034
_refine_diff_density_min -1.336
_refine_diff_density_rms 0.102
_refine_ls_extinction_method none
_refine_ls_goodness_of_fit_ref 1.080
_refine_ls_hydrogen_treatment constr
_refine_ls_matrix_type full
_refine_ls_number_parameters 762
_refine_ls_number_reflns 17830
_refine_ls_number_restraints 1333
_refine_ls_restrained_S_all 1.133
_refine_ls_R_factor_all 0.0415
_refine_ls_R_factor_gt 0.0336
_refine_ls_shift/su_max 0.002
_refine_ls_shift/su_mean 0.000
_refine_ls_structure_factor_coef Fsqd
_refine_ls_weighting_details 'w=1/[\s^2^(Fo^2^)+(0.0503P)^2^+1.2538P] where P=(Fo^2^+2Fc^2^)/3'
_refine_ls_weighting_scheme calc
_refine_ls_wR_factor_gt 0.0881
_refine_ls_wR_factor_ref 0.0909
_reflns_Friedel_coverage 0.000
_reflns_number_gt 14821
_reflns_number_total 17830
_reflns_threshold_expression 'I > 2\s(I)'
_cod_data_source_file d2sc02997a2.cif
_cod_data_source_block mk-533b
_cod_depositor_comments
;
The following automatic conversions were performed:

data item '_exptl_absorpt_correction_type' value 'Gaussian' was
changed to 'gaussian' in accordance with the
/home/data/users/saulius/crontab/automatic-downloads/rss-feeds/RSC/lib/dictionaries/cif_core.dic
dictionary named 'cif_core.dic' version 2.4.2 last updated on
2011-04-26.

Automatic conversion script
Id: cif_fix_values 7556 2019-12-06 15:28:31Z antanas 

 Adding full bibliography for 1567201--1567212.cif.
;
_cod_original_cell_volume 4531.68(9)
_cod_database_code 1567210
_shelx_shelxl_version_number 2018/3
_audit_contact_author 'Farzaneh Fadaei Tirani'
_chemical_oxdiff_formula 'C96 H234 K6 N10 O24 Si14 U4'
_shelx_space_group_comment
;
The symmetry employed for this shelxl refinement is uniquely defined
by the following loop, which should always be used as a source of
symmetry information in preference to the above space-group names.
They are only intended as comments.
;
_shelx_estimated_absorpt_t_max 0.707
_shelx_estimated_absorpt_t_min 0.226
_olex2_refinement_description
;
1. Fixed Uiso
 At 1.5 times of:
  All C(H,H,H) groups
2. Restrained distances
 C52A-C49 = C49-C52B
 1.52 with sigma of 0.01
 C9-C12 = C9-C11
 1.52 with sigma of 0.01
3. Uiso/Uaniso restraints and constraints
All non-hydrogen atoms have similar U: within 2A with sigma of 0.005 and sigma
for terminal atoms of 0.01 within 2A
4. Rigid body (RIGU) restrains
 All non-hydrogen atoms
 with sigma for 1-2 distances of 0.004 and sigma for 1-3 distances of 0.004
5. Others
 Sof(O43B)=Sof(O44B)=Sof(C52B)=Sof(H52D)=Sof(H52E)=Sof(H52F)=1-FVAR(1)
 Sof(O43A)=Sof(O44A)=Sof(C52A)=Sof(H52A)=Sof(H52B)=Sof(H52C)=FVAR(1)
6.a Idealised Me refined as rotating group:
 C2(H2A,H2B,H2C), C3(H3A,H3B,H3C), C4(H4A,H4B,H4C), C6(H6A,H6B,H6C), C7(H7A,
 H7B,H7C), C8(H8A,H8B,H8C), C10(H10A,H10B,H10C), C11(H11A,H11B,H11C), C12(H12A,
 H12B,H12C), C13(H13A,H13B,H13C), C14(H14A,H14B,H14C), C15(H15A,H15B,H15C),
 C16(H16A,H16B,H16C), C17(H17A,H17B,H17C), C18(H18A,H18B,H18C), C19(H19A,H19B,
 H19C), C22(H22A,H22B,H22C), C23(H23A,H23B,H23C), C24(H24A,H24B,H24C), C26(H26A,
 H26B,H26C), C27(H27A,H27B,H27C), C28(H28A,H28B,H28C), C30(H30A,H30B,H30C),
 C31(H31A,H31B,H31C), C32(H32A,H32B,H32C), C35(H35A,H35B,H35C), C36(H36A,H36B,
 H36C), C38(H38A,H38B,H38C), C39(H39A,H39B,H39C), C40(H40A,H40B,H40C), C42(H42A,
 H42B,H42C), C43(H43A,H43B,H43C), C44(H44A,H44B,H44C), C46(H46A,H46B,H46C),
 C47(H47A,H47B,H47C), C48(H48A,H48B,H48C), C50(H50A,H50B,H50C), C51(H51A,H51B,
 H51C), C52A(H52A,H52B,H52C), C52B(H52D,H52E,H52F)
;
_smtbx_masks_void_probe_radius 1.2
_smtbx_masks_void_truncation_radius 1.2
_olex2_submission_special_instructions 'No special instructions were received'
_oxdiff_exptl_absorpt_empirical_details
;
Empirical correction (ABSPACK) includes:
- Absorption correction using spherical harmonics
- Frame scaling
- Detector area scaling
- B-factor correction
;
_oxdiff_exptl_absorpt_empirical_full_max 2.016
_oxdiff_exptl_absorpt_empirical_full_min 0.404

loop_
_space_group_symop_operation_xyz
'x, y, z'
'-x, -y, -z'

loop_
_atom_site_label
_atom_site_type_symbol
_atom_site_fract_x
_atom_site_fract_y
_atom_site_fract_z
_atom_site_U_iso_or_equiv
_atom_site_adp_type
_atom_site_occupancy
_atom_site_site_symmetry_order
_atom_site_calc_flag
_atom_site_refinement_flags_posn
_atom_site_refinement_flags_adp
_atom_site_refinement_flags_occupancy
_atom_site_disorder_assembly
_atom_site_disorder_group
U1 U 0.34020(2) 0.29571(2) 0.25966(2) 0.03385(5) Uani 1 1 d . U . . .
U2 U 0.55911(2) 0.38892(2) 0.35939(2) 0.03469(5) Uani 1 1 d . U . . .
K1 K 0.47496(9) 0.16652(6) 0.32748(6) 0.0498(3) Uani 1 1 d . . . . .
K2 K 0.63829(9) 0.39191(6) 0.17924(5) 0.0487(3) Uani 1 1 d . . . . .
K3 K 0.36469(10) 0.45290(8) 0.45066(6) 0.0639(4) Uani 1 1 d . . . . .
Si1 Si 0.37270(11) 0.22188(8) 0.08599(7) 0.0465(3) Uani 1 1 d . U . . .
Si2 Si 0.20324(11) 0.09344(7) 0.33454(7) 0.0450(3) Uani 1 1 d . U . . .
Si3 Si 0.75910(11) 0.56538(8) 0.27999(7) 0.0446(3) Uani 1 1 d . U . . .
Si4 Si 0.30923(12) 0.44531(9) 0.16867(8) 0.0514(3) Uani 1 1 d . U . . .
Si5 Si 0.12355(13) 0.35872(11) 0.24630(9) 0.0613(4) Uani 1 1 d . U . . .
Si6 Si 0.74122(12) 0.28291(9) 0.37546(8) 0.0533(4) Uani 1 1 d . U . . .
Si7 Si 0.61193(13) 0.28665(9) 0.49140(8) 0.0555(4) Uani 1 1 d . U . . .
O1 O 0.3472(3) 0.24249(19) 0.16073(15) 0.0427(7) Uani 1 1 d . U . . .
O2 O 0.4802(3) 0.2969(2) 0.06784(16) 0.0506(8) Uani 1 1 d . U . . .
O3 O 0.3904(3) 0.1378(2) 0.07742(18) 0.0561(9) Uani 1 1 d . U . . .
O4 O 0.2820(3) 0.2150(2) 0.02879(18) 0.0617(10) Uani 1 1 d . U . . .
O21 O 0.2679(3) 0.17397(18) 0.30123(16) 0.0434(7) Uani 1 1 d . U . . .
O22 O 0.2959(3) 0.0716(2) 0.3744(2) 0.0591(9) Uani 1 1 d . U . . .
O23 O 0.1463(3) 0.0161(2) 0.2818(2) 0.0672(10) Uani 1 1 d . U . . .
O24 O 0.1138(3) 0.0984(2) 0.38276(18) 0.0517(8) Uani 1 1 d . U . . .
O41 O 0.6712(3) 0.48467(19) 0.29777(17) 0.0473(8) Uani 1 1 d . U . . .
O42 O 0.7842(3) 0.5490(2) 0.20327(18) 0.0604(9) Uani 1 1 d . U . . .
O43A O 0.8755(5) 0.5714(4) 0.3190(3) 0.0529(13) Uani 0.586(5) 1 d . U P A 1
O43B O 0.8564(7) 0.6236(5) 0.3259(5) 0.0538(14) Uani 0.414(5) 1 d . U P A 2
O44A O 0.7471(5) 0.6477(3) 0.3061(3) 0.0494(11) Uani 0.586(5) 1 d . U P A 1
O44B O 0.6960(7) 0.6253(5) 0.2541(5) 0.0503(14) Uani 0.414(5) 1 d . U P A 2
N1 N 0.3800(3) 0.3607(2) 0.34370(19) 0.0372(8) Uani 1 1 d . U . . .
N2 N 0.5125(3) 0.3172(2) 0.27881(18) 0.0359(8) Uani 1 1 d . U . . .
N3 N 0.5726(3) 0.4515(2) 0.43484(19) 0.0422(9) Uani 1 1 d . U . . .
N4 N 0.2425(3) 0.3696(3) 0.2166(2) 0.0493(9) Uani 1 1 d . U . . .
N5 N 0.6374(3) 0.2987(2) 0.4096(2) 0.0478(9) Uani 1 1 d . U . . .
C1 C 0.5183(5) 0.3175(4) 0.0018(3) 0.0631(13) Uani 1 1 d . U . . .
C2 C 0.6374(5) 0.3709(4) 0.0151(3) 0.081(2) Uani 1 1 d . U . . .
H2A H 0.671891 0.342408 0.041309 0.122 Uiso 1 1 calc R U . . .
H2B H 0.644892 0.421647 0.040214 0.122 Uiso 1 1 calc R U . . .
H2C H 0.670704 0.382295 -0.027688 0.122 Uiso 1 1 calc R U . . .
C3 C 0.5056(6) 0.2442(4) -0.0431(3) 0.087(2) Uani 1 1 d . U . . .
H3A H 0.430274 0.209730 -0.049900 0.130 Uiso 1 1 calc R U . . .
H3B H 0.543860 0.214338 -0.022495 0.130 Uiso 1 1 calc R U . . .
H3C H 0.534286 0.260555 -0.086485 0.130 Uiso 1 1 calc R U . . .
C4 C 0.4611(5) 0.3654(4) -0.0295(3) 0.0803(18) Uani 1 1 d . U . . .
H4A H 0.484889 0.377018 -0.074678 0.120 Uiso 1 1 calc R U . . .
H4B H 0.476712 0.416114 -0.001920 0.120 Uiso 1 1 calc R U . . .
H4C H 0.384620 0.333964 -0.032040 0.120 Uiso 1 1 calc R U . . .
C5 C 0.4468(5) 0.1040(3) 0.1195(3) 0.0629(12) Uani 1 1 d . U . . .
C6 C 0.5481(5) 0.1706(4) 0.1542(3) 0.0689(16) Uani 1 1 d . U . . .
H6A H 0.528231 0.209074 0.181994 0.103 Uiso 1 1 calc R U . . .
H6B H 0.594759 0.198821 0.120039 0.103 Uiso 1 1 calc R U . . .
H6C H 0.585123 0.145814 0.182493 0.103 Uiso 1 1 calc R U . . .
C7 C 0.4800(6) 0.0490(4) 0.0733(4) 0.085(2) Uani 1 1 d . U . . .
H7A H 0.530708 0.081203 0.042676 0.128 Uiso 1 1 calc R U . . .
H7B H 0.417637 0.010159 0.047346 0.128 Uiso 1 1 calc R U . . .
H7C H 0.513213 0.020061 0.099889 0.128 Uiso 1 1 calc R U . . .
C8 C 0.3749(5) 0.0587(4) 0.1722(3) 0.0722(17) Uani 1 1 d . U . . .
H8A H 0.349314 0.095342 0.197991 0.108 Uiso 1 1 calc R U . . .
H8B H 0.414678 0.038102 0.202492 0.108 Uiso 1 1 calc R U . . .
H8C H 0.314506 0.013522 0.150207 0.108 Uiso 1 1 calc R U . . .
C9 C 0.1768(5) 0.1599(4) 0.0143(4) 0.0874(18) Uani 1 1 d D U . . .
C10 C 0.1781(8) 0.0871(6) -0.0253(6) 0.158(4) Uani 1 1 d . U . . .
H10A H 0.106391 0.054191 -0.043846 0.237 Uiso 1 1 calc R U . . .
H10B H 0.203150 0.055479 0.003933 0.237 Uiso 1 1 calc R U . . .
H10C H 0.225634 0.103834 -0.061895 0.237 Uiso 1 1 calc R U . . .
C11 C 0.1214(7) 0.1951(5) -0.0304(5) 0.136(3) Uani 1 1 d D U . . .
H11A H 0.162958 0.213052 -0.069482 0.205 Uiso 1 1 calc R U . . .
H11B H 0.112824 0.241336 -0.006192 0.205 Uiso 1 1 calc R U . . .
H11C H 0.051610 0.154465 -0.045241 0.205 Uiso 1 1 calc R U . . .
C12 C 0.1263(7) 0.1258(8) 0.0736(4) 0.180(4) Uani 1 1 d D U . . .
H12A H 0.051624 0.092511 0.062052 0.270 Uiso 1 1 calc R U . . .
H12B H 0.131478 0.169396 0.107410 0.270 Uiso 1 1 calc R U . . .
H12C H 0.161679 0.092403 0.091709 0.270 Uiso 1 1 calc R U . . .
C13 C 0.4499(4) 0.4534(3) 0.1678(3) 0.0504(12) Uani 1 1 d . U . . .
H13A H 0.477239 0.454224 0.213754 0.076 Uiso 1 1 calc R U . . .
H13B H 0.492856 0.503219 0.148388 0.076 Uiso 1 1 calc R U . . .
H13C H 0.453180 0.406943 0.140776 0.076 Uiso 1 1 calc R U . . .
C14 C 0.3117(5) 0.5469(3) 0.2001(4) 0.0728(17) Uani 1 1 d . U . . .
H14A H 0.243058 0.549970 0.188920 0.109 Uiso 1 1 calc R U . . .
H14B H 0.367493 0.589089 0.178894 0.109 Uiso 1 1 calc R U . . .
H14C H 0.325973 0.554779 0.248836 0.109 Uiso 1 1 calc R U . . .
C15 C 0.4674(5) 0.2637(4) 0.5016(3) 0.0663(15) Uani 1 1 d . U . . .
H15A H 0.451432 0.310917 0.492370 0.099 Uiso 1 1 calc R U . . .
H15B H 0.450441 0.250236 0.547604 0.099 Uiso 1 1 calc R U . . .
H15C H 0.424962 0.217816 0.470147 0.099 Uiso 1 1 calc R U . . .
C16 C 0.7163(5) 0.1728(4) 0.3555(4) 0.0839(19) Uani 1 1 d . U . . .
H16A H 0.661758 0.150275 0.318753 0.126 Uiso 1 1 calc R U . . .
H16B H 0.692151 0.143471 0.395286 0.126 Uiso 1 1 calc R U . . .
H16C H 0.781915 0.167445 0.342141 0.126 Uiso 1 1 calc R U . . .
C17 C 0.6348(6) 0.1989(4) 0.5252(4) 0.0813(19) Uani 1 1 d . U . . .
H17A H 0.586669 0.148554 0.500968 0.122 Uiso 1 1 calc R U . . .
H17B H 0.621533 0.197730 0.573011 0.122 Uiso 1 1 calc R U . . .
H17C H 0.708257 0.204721 0.519201 0.122 Uiso 1 1 calc R U . . .
C18 C 0.8662(5) 0.3251(4) 0.4297(3) 0.0720(17) Uani 1 1 d . U . . .
H18A H 0.886404 0.383417 0.438862 0.108 Uiso 1 1 calc R U . . .
H18B H 0.922606 0.314580 0.406726 0.108 Uiso 1 1 calc R U . . .
H18C H 0.855267 0.299501 0.472056 0.108 Uiso 1 1 calc R U . . .
C19 C 0.2585(5) 0.4268(4) 0.0787(3) 0.0777(19) Uani 1 1 d . U . . .
H19A H 0.259352 0.375304 0.059891 0.117 Uiso 1 1 calc R U . . .
H19B H 0.303705 0.470501 0.053395 0.117 Uiso 1 1 calc R U . . .
H19C H 0.185825 0.424954 0.075791 0.117 Uiso 1 1 calc R U . . .
C21 C 0.2929(5) -0.0043(3) 0.3978(4) 0.0733(14) Uani 1 1 d . U . . .
C22 C 0.3869(7) 0.0194(5) 0.4467(5) 0.120(3) Uani 1 1 d . U . . .
H22A H 0.452008 0.043324 0.423197 0.181 Uiso 1 1 calc R U . . .
H22B H 0.387414 -0.028448 0.467323 0.181 Uiso 1 1 calc R U . . .
H22C H 0.382770 0.058854 0.481610 0.181 Uiso 1 1 calc R U . . .
C23 C 0.3056(7) -0.0565(4) 0.3377(4) 0.104(2) Uani 1 1 d . U . . .
H23A H 0.302974 -0.108169 0.352387 0.156 Uiso 1 1 calc R U . . .
H23B H 0.373852 -0.028598 0.318626 0.156 Uiso 1 1 calc R U . . .
H23C H 0.248166 -0.066152 0.303681 0.156 Uiso 1 1 calc R U . . .
C24 C 0.1921(6) -0.0492(4) 0.4295(4) 0.087(2) Uani 1 1 d . U . . .
H24A H 0.132886 -0.066041 0.395631 0.130 Uiso 1 1 calc R U . . .
H24B H 0.180588 -0.014092 0.465389 0.130 Uiso 1 1 calc R U . . .
H24C H 0.196619 -0.096916 0.448225 0.130 Uiso 1 1 calc R U . . .
C25 C 0.0408(6) -0.0223(4) 0.2492(4) 0.0806(16) Uani 1 1 d . U . . .
C26 C 0.0538(8) -0.0776(5) 0.1923(5) 0.126(3) Uani 1 1 d . U . . .
H26A H -0.015466 -0.109307 0.169635 0.189 Uiso 1 1 calc R U . . .
H26B H 0.084322 -0.114002 0.210422 0.189 Uiso 1 1 calc R U . . .
H26C H 0.101030 -0.045086 0.160210 0.189 Uiso 1 1 calc R U . . .
C27 C -0.0311(6) -0.0748(4) 0.2969(4) 0.104(3) Uani 1 1 d . U . . .
H27A H -0.103948 -0.096682 0.277260 0.155 Uiso 1 1 calc R U . . .
H27B H -0.027683 -0.042882 0.339165 0.155 Uiso 1 1 calc R U . . .
H27C H -0.008769 -0.119339 0.305526 0.155 Uiso 1 1 calc R U . . .
C28 C -0.0006(6) 0.0398(5) 0.2274(4) 0.105(2) Uani 1 1 d . U . . .
H28A H 0.040765 0.067878 0.191134 0.157 Uiso 1 1 calc R U . . .
H28B H 0.005707 0.078885 0.265514 0.157 Uiso 1 1 calc R U . . .
H28C H -0.075142 0.012992 0.211577 0.157 Uiso 1 1 calc R U . . .
C29 C 0.1038(4) 0.1500(3) 0.4387(3) 0.0515(11) Uani 1 1 d . U . . .
C30 C 0.1243(5) 0.1187(3) 0.5043(3) 0.0651(15) Uani 1 1 d . U . . .
H30A H 0.106719 0.148361 0.541833 0.098 Uiso 1 1 calc R U . . .
H30B H 0.199206 0.126428 0.509436 0.098 Uiso 1 1 calc R U . . .
H30C H 0.080306 0.061147 0.503892 0.098 Uiso 1 1 calc R U . . .
C31 C -0.0117(5) 0.1396(4) 0.4328(3) 0.0706(16) Uani 1 1 d . U . . .
H31A H -0.029855 0.162604 0.474066 0.106 Uiso 1 1 calc R U . . .
H31B H -0.056256 0.082011 0.425761 0.106 Uiso 1 1 calc R U . . .
H31C H -0.023512 0.167314 0.394695 0.106 Uiso 1 1 calc R U . . .
C32 C 0.1758(5) 0.2367(3) 0.4352(3) 0.0652(15) Uani 1 1 d . U . . .
H32A H 0.160584 0.255467 0.392729 0.098 Uiso 1 1 calc R U . . .
H32B H 0.249691 0.241347 0.437901 0.098 Uiso 1 1 calc R U . . .
H32C H 0.164131 0.269777 0.472654 0.098 Uiso 1 1 calc R U . . .
C35 C 0.0405(6) 0.3940(5) 0.1906(4) 0.100(2) Uani 1 1 d . U . . .
H35A H 0.067511 0.453093 0.195090 0.150 Uiso 1 1 calc R U . . .
H35B H -0.032939 0.372376 0.203633 0.150 Uiso 1 1 calc R U . . .
H35C H 0.043439 0.375098 0.143967 0.150 Uiso 1 1 calc R U . . .
C36 C 0.1375(5) 0.4143(4) 0.3300(4) 0.0816(19) Uani 1 1 d . U . . .
H36A H 0.163593 0.387880 0.363603 0.122 Uiso 1 1 calc R U . . .
H36B H 0.068447 0.414351 0.342003 0.122 Uiso 1 1 calc R U . . .
H36C H 0.187766 0.470012 0.328578 0.122 Uiso 1 1 calc R U . . .
C38 C 0.7722(5) 0.3266(4) 0.2928(3) 0.0680(16) Uani 1 1 d . U . . .
H38A H 0.710461 0.301494 0.261128 0.102 Uiso 1 1 calc R U . . .
H38B H 0.832573 0.316249 0.275338 0.102 Uiso 1 1 calc R U . . .
H38C H 0.789802 0.384884 0.298645 0.102 Uiso 1 1 calc R U . . .
C39 C 0.0466(5) 0.2498(4) 0.2564(3) 0.0714(16) Uani 1 1 d . U . . .
H39A H 0.034358 0.218813 0.212692 0.107 Uiso 1 1 calc R U . . .
H39B H -0.021508 0.243410 0.274796 0.107 Uiso 1 1 calc R U . . .
H39C H 0.086731 0.229906 0.287098 0.107 Uiso 1 1 calc R U . . .
C40 C 0.6927(5) 0.3745(4) 0.5503(3) 0.0654(14) Uani 1 1 d . U . . .
H40A H 0.698029 0.424562 0.531025 0.098 Uiso 1 1 calc R U . . .
H40B H 0.763721 0.374117 0.557770 0.098 Uiso 1 1 calc R U . . .
H40C H 0.658839 0.371131 0.593060 0.098 Uiso 1 1 calc R U . . .
C41 C 0.8589(5) 0.5947(4) 0.1589(3) 0.0695(14) Uani 1 1 d . U . . .
C42 C 0.7979(8) 0.5980(5) 0.0984(4) 0.144(4) Uani 1 1 d . U . . .
H42A H 0.728547 0.597237 0.110609 0.216 Uiso 1 1 calc R U . . .
H42B H 0.788139 0.551311 0.066900 0.216 Uiso 1 1 calc R U . . .
H42C H 0.836177 0.647736 0.077325 0.216 Uiso 1 1 calc R U . . .
C43 C 0.9273(7) 0.5473(6) 0.1489(7) 0.158(3) Uani 1 1 d . U . . .
H43A H 1.001100 0.584308 0.146757 0.237 Uiso 1 1 calc R U . . .
H43B H 0.904229 0.512653 0.106915 0.237 Uiso 1 1 calc R U . . .
H43C H 0.921578 0.513848 0.186432 0.237 Uiso 1 1 calc R U . . .
C44 C 0.9248(5) 0.6796(4) 0.1867(3) 0.0781(19) Uani 1 1 d . U . . .
H44A H 0.979600 0.705110 0.155800 0.117 Uiso 1 1 calc R U . . .
H44B H 0.958281 0.678403 0.230386 0.117 Uiso 1 1 calc R U . . .
H44C H 0.879339 0.710494 0.192070 0.117 Uiso 1 1 calc R U . . .
C45 C 0.9246(5) 0.6034(4) 0.3790(3) 0.0649(13) Uani 1 1 d . U . . .
C46 C 0.9954(7) 0.5578(5) 0.3795(6) 0.132(3) Uani 1 1 d . U . . .
H46A H 0.999364 0.536721 0.333651 0.198 Uiso 1 1 calc R U . . .
H46B H 0.967167 0.512856 0.407773 0.198 Uiso 1 1 calc R U . . .
H46C H 1.066326 0.593689 0.397318 0.198 Uiso 1 1 calc R U . . .
C47 C 0.8539(6) 0.5756(5) 0.4373(3) 0.0850(19) Uani 1 1 d . U . . .
H47A H 0.819370 0.516598 0.432779 0.128 Uiso 1 1 calc R U . . .
H47B H 0.799817 0.599168 0.436870 0.128 Uiso 1 1 calc R U . . .
H47C H 0.896943 0.593012 0.479647 0.128 Uiso 1 1 calc R U . . .
C48 C 0.9933(6) 0.6925(4) 0.3881(4) 0.093(2) Uani 1 1 d . U . . .
H48A H 1.044642 0.702682 0.426242 0.140 Uiso 1 1 calc R U . . .
H48B H 0.948745 0.723553 0.396615 0.140 Uiso 1 1 calc R U . . .
H48C H 1.031149 0.708928 0.347395 0.140 Uiso 1 1 calc R U . . .
C49 C 0.6559(5) 0.6734(3) 0.2976(3) 0.0586(11) Uani 1 1 d D U . . .
C50 C 0.5625(5) 0.6176(3) 0.3312(3) 0.0663(15) Uani 1 1 d . U . . .
H50A H 0.530483 0.566386 0.303421 0.099 Uiso 1 1 calc R U . . .
H50B H 0.510171 0.642342 0.336848 0.099 Uiso 1 1 calc R U . . .
H50C H 0.586148 0.607571 0.375198 0.099 Uiso 1 1 calc R U . . .
C51 C 0.7112(6) 0.7505(4) 0.3407(4) 0.102(2) Uani 1 1 d . U . . .
H51A H 0.665176 0.781145 0.343846 0.152 Uiso 1 1 calc R U . . .
H51B H 0.777038 0.782628 0.320762 0.152 Uiso 1 1 calc R U . . .
H51C H 0.727668 0.738226 0.385613 0.152 Uiso 1 1 calc R U . . .
C52A C 0.6417(10) 0.6822(8) 0.2247(4) 0.073(2) Uani 0.586(5) 1 d D U P A 1
H52A H 0.639159 0.633354 0.198521 0.109 Uiso 0.586(5) 1 calc R U P A 1
H52B H 0.701186 0.728865 0.211595 0.109 Uiso 0.586(5) 1 calc R U P A 1
H52C H 0.575382 0.690095 0.216137 0.109 Uiso 0.586(5) 1 calc R U P A 1
C52B C 0.6063(13) 0.7061(10) 0.2425(7) 0.072(3) Uani 0.414(5) 1 d D U P A 2
H52D H 0.565433 0.661752 0.209255 0.108 Uiso 0.414(5) 1 calc R U P A 2
H52E H 0.662405 0.747090 0.220596 0.108 Uiso 0.414(5) 1 calc R U P A 2
H52F H 0.559269 0.730129 0.262488 0.108 Uiso 0.414(5) 1 calc R U P A 2

loop_
_atom_site_aniso_label
_atom_site_aniso_U_11
_atom_site_aniso_U_22
_atom_site_aniso_U_33
_atom_site_aniso_U_23
_atom_site_aniso_U_13
_atom_site_aniso_U_12
U1 0.04305(9) 0.02818(8) 0.02838(8) 0.00239(6) 0.00260(6) 0.01129(6)
U2 0.04657(10) 0.02975(8) 0.02814(8) 0.00120(6) -0.00038(6) 0.01532(7)
K1 0.0562(6) 0.0357(5) 0.0596(7) 0.0076(5) 0.0024(5) 0.0193(5)
K2 0.0550(6) 0.0475(6) 0.0354(5) 0.0008(4) 0.0061(5) 0.0102(5)
K3 0.0651(7) 0.0777(9) 0.0521(7) -0.0295(6) -0.0118(6) 0.0376(7)
Si1 0.0559(8) 0.0436(7) 0.0313(6) -0.0041(5) 0.0026(6) 0.0100(6)
Si2 0.0550(8) 0.0292(6) 0.0456(7) 0.0057(5) 0.0080(6) 0.0095(5)
Si3 0.0457(7) 0.0353(6) 0.0466(7) -0.0002(5) -0.0005(6) 0.0093(5)
Si4 0.0590(9) 0.0480(8) 0.0500(8) 0.0134(6) -0.0034(7) 0.0225(7)
Si5 0.0557(9) 0.0708(10) 0.0689(10) 0.0228(8) 0.0085(8) 0.0342(8)
Si6 0.0545(8) 0.0523(8) 0.0592(9) 0.0020(7) -0.0044(7) 0.0281(7)
Si7 0.0732(10) 0.0532(8) 0.0447(8) 0.0130(6) -0.0024(7) 0.0283(7)
O1 0.0559(18) 0.0409(16) 0.0301(15) -0.0036(13) 0.0045(14) 0.0180(14)
O2 0.0596(18) 0.0500(17) 0.0333(16) 0.0030(14) 0.0082(14) 0.0105(15)
O3 0.072(2) 0.0484(17) 0.0411(17) -0.0097(14) 0.0072(16) 0.0170(15)
O4 0.067(2) 0.0587(19) 0.0421(18) -0.0018(16) -0.0088(16) 0.0055(16)
O21 0.0528(18) 0.0325(15) 0.0410(17) 0.0051(13) 0.0087(14) 0.0110(13)
O22 0.0630(19) 0.0393(16) 0.079(2) 0.0239(16) 0.0104(17) 0.0202(15)
O23 0.079(2) 0.0400(17) 0.064(2) -0.0056(16) 0.0078(18) 0.0026(16)
O24 0.0563(18) 0.0427(16) 0.0493(18) 0.0034(14) 0.0113(15) 0.0108(14)
O41 0.0585(19) 0.0363(16) 0.0394(17) 0.0066(13) 0.0071(15) 0.0084(14)
O42 0.066(2) 0.0488(18) 0.0439(18) 0.0042(15) 0.0059(16) -0.0042(16)
O43A 0.052(2) 0.046(2) 0.053(2) -0.005(2) -0.007(2) 0.012(2)
O43B 0.052(2) 0.044(2) 0.055(2) -0.001(2) -0.010(2) 0.009(2)
O44A 0.050(2) 0.039(2) 0.055(2) 0.0037(19) -0.0037(19) 0.0132(17)
O44B 0.053(3) 0.041(2) 0.055(3) 0.004(2) -0.003(2) 0.017(2)
N1 0.048(2) 0.0309(17) 0.0352(18) 0.0014(14) 0.0019(16) 0.0176(15)
N2 0.0401(19) 0.0307(17) 0.0360(18) -0.0016(14) 0.0007(15) 0.0134(14)
N3 0.059(2) 0.0331(18) 0.0347(19) -0.0011(15) -0.0006(17) 0.0183(16)
N4 0.055(2) 0.053(2) 0.045(2) 0.0119(17) 0.0039(17) 0.0249(17)
N5 0.058(2) 0.0451(18) 0.0463(19) 0.0059(16) 0.0015(17) 0.0255(16)
C1 0.072(3) 0.070(3) 0.037(2) 0.005(2) 0.015(2) 0.014(2)
C2 0.083(4) 0.091(4) 0.047(3) 0.015(3) 0.020(3) 0.004(3)
C3 0.105(5) 0.086(4) 0.049(3) -0.008(3) 0.027(3) 0.014(4)
C4 0.087(4) 0.099(5) 0.048(3) 0.026(3) 0.012(3) 0.024(3)
C5 0.086(3) 0.052(2) 0.054(3) -0.007(2) 0.012(2) 0.030(2)
C6 0.077(4) 0.070(4) 0.067(4) -0.005(3) 0.012(3) 0.038(3)
C7 0.112(5) 0.070(4) 0.079(4) -0.019(3) 0.019(4) 0.045(4)
C8 0.102(4) 0.052(3) 0.061(4) 0.005(3) 0.014(3) 0.027(3)
C9 0.077(3) 0.082(3) 0.072(3) 0.003(3) -0.023(3) -0.003(3)
C10 0.136(6) 0.114(6) 0.169(7) -0.055(6) -0.043(6) -0.001(5)
C11 0.100(5) 0.125(6) 0.142(7) 0.022(5) -0.058(5) -0.002(5)
C12 0.090(5) 0.252(8) 0.098(6) 0.029(6) -0.018(4) -0.050(6)
C13 0.062(3) 0.044(3) 0.046(3) 0.006(2) 0.004(2) 0.020(2)
C14 0.073(4) 0.054(3) 0.099(5) 0.017(3) 0.006(3) 0.032(3)
C15 0.076(4) 0.067(3) 0.059(3) 0.020(3) 0.013(3) 0.027(3)
C16 0.083(4) 0.067(4) 0.115(5) -0.005(4) 0.009(4) 0.044(3)
C17 0.102(5) 0.073(4) 0.077(4) 0.032(3) -0.005(4) 0.040(3)
C18 0.063(3) 0.084(4) 0.076(4) 0.011(3) -0.011(3) 0.037(3)
C19 0.084(4) 0.077(4) 0.057(3) 0.031(3) -0.013(3) 0.011(3)
C21 0.085(3) 0.044(2) 0.101(3) 0.032(2) 0.010(3) 0.032(2)
C22 0.123(5) 0.076(4) 0.161(7) 0.052(5) -0.031(5) 0.033(4)
C23 0.150(6) 0.064(4) 0.126(5) 0.036(4) 0.047(5) 0.066(4)
C24 0.103(4) 0.058(3) 0.108(5) 0.047(3) 0.026(4) 0.032(3)
C25 0.091(3) 0.049(3) 0.070(3) -0.008(2) -0.002(3) -0.007(2)
C26 0.149(6) 0.078(5) 0.102(5) -0.038(4) 0.002(5) -0.003(4)
C27 0.094(5) 0.067(4) 0.109(5) 0.013(4) 0.009(4) -0.018(4)
C28 0.115(5) 0.074(4) 0.096(5) 0.007(4) -0.022(4) 0.006(4)
C29 0.062(2) 0.045(2) 0.045(2) 0.0072(19) 0.012(2) 0.016(2)
C30 0.086(4) 0.054(3) 0.048(3) 0.011(2) 0.005(3) 0.018(3)
C31 0.059(3) 0.078(4) 0.076(4) 0.009(3) 0.016(3) 0.025(3)
C32 0.085(4) 0.040(3) 0.063(3) 0.003(2) 0.015(3) 0.015(3)
C35 0.071(4) 0.123(5) 0.121(6) 0.051(5) 0.007(4) 0.047(4)
C36 0.076(4) 0.079(4) 0.100(5) 0.007(4) 0.028(4) 0.039(3)
C38 0.057(3) 0.091(4) 0.063(4) 0.009(3) 0.007(3) 0.035(3)
C39 0.059(3) 0.083(4) 0.072(4) 0.009(3) 0.007(3) 0.027(3)
C40 0.083(3) 0.066(3) 0.048(3) 0.006(2) -0.008(3) 0.031(3)
C41 0.074(3) 0.055(3) 0.067(3) 0.016(2) 0.020(2) 0.007(2)
C42 0.179(7) 0.096(5) 0.074(5) 0.036(4) -0.037(5) -0.044(5)
C43 0.122(6) 0.088(5) 0.265(8) 0.024(6) 0.095(6) 0.033(4)
C44 0.075(4) 0.061(3) 0.075(4) 0.019(3) 0.006(3) -0.004(3)
C45 0.060(2) 0.057(2) 0.068(3) -0.006(2) -0.017(2) 0.015(2)
C46 0.108(5) 0.090(5) 0.206(8) 0.012(6) 0.022(5) 0.046(4)
C47 0.098(4) 0.091(4) 0.058(3) 0.003(3) -0.020(3) 0.028(4)
C48 0.130(5) 0.055(3) 0.072(4) -0.004(3) -0.038(4) 0.014(3)
C49 0.064(2) 0.045(2) 0.071(3) 0.004(2) 0.004(2) 0.0252(18)
C50 0.068(3) 0.054(3) 0.076(4) -0.003(3) 0.011(3) 0.023(3)
C51 0.093(5) 0.073(4) 0.106(5) -0.009(4) 0.002(4) -0.003(4)
C52A 0.080(5) 0.070(5) 0.074(4) 0.007(4) 0.006(4) 0.035(4)
C52B 0.082(6) 0.065(6) 0.077(6) 0.005(5) 0.005(5) 0.037(5)

loop_
_atom_type_symbol
_atom_type_description
_atom_type_scat_dispersion_real
_atom_type_scat_dispersion_imag
_atom_type_scat_source
C C 0.0181 0.0091 'International Tables Vol C Tables 4.2.6.8 and 6.1.1.4'
H H 0.0000 0.0000 'International Tables Vol C Tables 4.2.6.8 and 6.1.1.4'
K K 0.3868 1.0657 'International Tables Vol C Tables 4.2.6.8 and 6.1.1.4'
N N 0.0311 0.0180 'International Tables Vol C Tables 4.2.6.8 and 6.1.1.4'
O O 0.0492 0.0322 'International Tables Vol C Tables 4.2.6.8 and 6.1.1.4'
Si Si 0.2541 0.3302 'International Tables Vol C Tables 4.2.6.8 and 6.1.1.4'
U U -4.3638 13.4090 'International Tables Vol C Tables 4.2.6.8 and 6.1.1.4'

loop_
_exptl_crystal_face_index_h
_exptl_crystal_face_index_k
_exptl_crystal_face_index_l
_exptl_crystal_face_perp_dist
0 0 1 0.0114
0 0 -1 0.0189
0 1 0 0.0365
0 -1 0 0.0376
-1 0 0 0.0639
1 0 0 0.0835
-2 1 0 0.0591

loop_
_geom_angle_atom_site_label_1
_geom_angle_atom_site_label_2
_geom_angle_atom_site_label_3
_geom_angle
_geom_angle_site_symmetry_1
_geom_angle_site_symmetry_3
_geom_angle_publ_flag
U2 U1 K1 62.926(16) . . ?
U2 U1 K2 59.164(14) . . ?
U2 U1 K3 54.342(16) . . ?
K1 U1 K2 78.37(2) . . ?
K1 U1 K3 97.76(2) . . ?
K2 U1 K3 105.42(2) . . ?
O1 U1 U2 121.17(9) . . ?
O1 U1 K1 87.64(9) . . ?
O1 U1 K2 65.95(9) . . ?
O1 U1 K3 168.81(9) . . ?
O1 U1 O21 92.64(12) . . ?
O1 U1 N2 88.34(12) . . ?
O1 U1 N4 91.89(14) . . ?
O21 U1 U2 102.87(8) . . ?
O21 U1 K1 50.86(9) . . ?
O21 U1 K2 126.31(9) . . ?
O21 U1 K3 98.38(8) . . ?
O21 U1 N4 125.03(13) . . ?
N1 U1 U2 42.19(11) . . ?
N1 U1 K1 87.74(11) . . ?
N1 U1 K2 96.20(11) . . ?
N1 U1 K3 12.46(11) . . ?
N1 U1 O1 162.12(14) . . ?
N1 U1 O21 97.79(13) . . ?
N1 U1 N2 75.78(15) . . ?
N1 U1 N4 93.93(15) . . ?
N2 U1 U2 33.70(9) . . ?
N2 U1 K1 48.07(9) . . ?
N2 U1 K2 36.82(10) . . ?
N2 U1 K3 88.03(9) . . ?
N2 U1 O21 98.79(13) . . ?
N2 U1 N4 136.09(14) . . ?
N4 U1 U2 120.65(10) . . ?
N4 U1 K1 175.81(10) . . ?
N4 U1 K2 105.23(10) . . ?
N4 U1 K3 83.43(10) . . ?
U1 U2 K1 63.998(18) . . ?
U1 U2 K2 71.730(17) . . ?
U1 U2 K3 134.550(17) . 2_666 ?
U1 U2 K3 79.197(17) . . ?
K1 U2 K2 84.14(2) . . ?
K1 U2 K3 113.97(3) . . ?
K1 U2 K3 131.27(3) . 2_666 ?
K2 U2 K3 140.30(2) . 2_666 ?
K3 U2 K2 134.12(3) . . ?
K3 U2 K3 55.35(3) . 2_666 ?
O41 U2 U1 105.30(8) . . ?
O41 U2 K1 126.48(9) . . ?
O41 U2 K2 45.48(8) . . ?
O41 U2 K3 94.87(8) . 2_666 ?
O41 U2 K3 114.70(9) . . ?
O41 U2 N1 117.40(13) . . ?
O41 U2 N5 114.89(13) . . ?
N1 U2 U1 33.97(9) . . ?
N1 U2 K1 83.48(9) . . ?
N1 U2 K2 100.88(9) . . ?
N1 U2 K3 100.62(9) . 2_666 ?
N1 U2 K3 45.32(9) . . ?
N1 U2 N5 125.06(13) . . ?
N2 U2 U1 40.44(11) . . ?
N2 U2 K1 47.52(11) . . ?
N2 U2 K2 43.76(11) . . ?
N2 U2 K3 174.70(11) . 2_666 ?
N2 U2 K3 119.61(11) . . ?
N2 U2 O41 88.90(14) . . ?
N2 U2 N1 74.29(14) . . ?
N2 U2 N5 91.23(15) . . ?
N3 U2 U1 127.25(13) . . ?
N3 U2 K1 131.52(13) . . ?
N3 U2 K2 143.15(13) . . ?
N3 U2 K3 48.05(14) . . ?
N3 U2 K3 7.31(13) . 2_666 ?
N3 U2 O41 97.86(15) . . ?
N3 U2 N1 93.34(16) . . ?
N3 U2 N2 167.59(17) . . ?
N3 U2 N5 95.29(16) . . ?
N5 U2 U1 115.51(9) . . ?
N5 U2 K1 51.68(9) . . ?
N5 U2 K2 103.61(10) . . ?
N5 U2 K3 90.56(10) . 2_666 ?
N5 U2 K3 120.92(10) . . ?
U1 K1 K2 54.71(2) . . ?
U1 K1 Si7 102.44(3) . . ?
U2 K1 U1 53.076(14) . . ?
U2 K1 K2 48.552(17) . . ?
U2 K1 Si7 55.70(3) . . ?
Si2 K1 U1 64.17(3) . . ?
Si2 K1 U2 104.35(4) . . ?
Si2 K1 K2 116.98(4) . . ?
Si2 K1 Si6 158.04(5) . . ?
Si2 K1 Si7 111.13(5) . . ?
Si6 K1 U1 110.60(4) . . ?
Si6 K1 U2 61.05(3) . . ?
Si6 K1 K2 67.27(3) . . ?
Si6 K1 Si7 47.60(4) . . ?
Si7 K1 K2 96.00(3) . . ?
O21 K1 U1 36.99(6) . . ?
O21 K1 U2 82.84(6) . . ?
O21 K1 K2 90.20(7) . . ?
O21 K1 Si2 27.25(6) . . ?
O21 K1 Si6 143.87(7) . . ?
O21 K1 Si7 112.01(7) . . ?
O21 K1 N5 119.20(11) . . ?
O22 K1 U1 90.71(8) . . ?
O22 K1 U2 119.02(9) . . ?
O22 K1 K2 144.66(9) . . ?
O22 K1 Si2 27.75(8) . . ?
O22 K1 Si6 142.43(10) . . ?
O22 K1 Si7 98.90(10) . . ?
O22 K1 O21 54.50(10) . . ?
O22 K1 N2 125.71(12) . . ?
O22 K1 N5 123.11(13) . . ?
N2 K1 U1 36.67(8) . . ?
N2 K1 U2 30.43(7) . . ?
N2 K1 K2 24.65(8) . . ?
N2 K1 Si2 100.56(8) . . ?
N2 K1 Si6 75.13(8) . . ?
N2 K1 Si7 85.56(8) . . ?
N2 K1 O21 73.57(10) . . ?
N2 K1 N5 67.54(11) . . ?
N5 K1 U1 95.01(8) . . ?
N5 K1 U2 42.05(8) . . ?
N5 K1 K2 72.58(9) . . ?
N5 K1 Si2 129.40(10) . . ?
N5 K1 Si6 28.88(9) . . ?
N5 K1 Si7 24.89(9) . . ?
U1 K2 K1 46.926(17) . . ?
U2 K2 U1 49.106(13) . . ?
U2 K2 K1 47.307(18) . . ?
Si3 K2 U1 101.86(4) . . ?
Si3 K2 U2 63.44(3) . . ?
Si3 K2 K1 107.84(4) . . ?
O2 K2 U1 72.02(7) . . ?
O2 K2 U2 120.66(7) . . ?
O2 K2 K1 89.41(7) . . ?
O2 K2 Si3 150.21(9) . . ?
O41 K2 U1 78.31(7) . . ?
O41 K2 U2 36.67(7) . . ?
O41 K2 K1 82.43(7) . . ?
O41 K2 Si3 26.80(7) . . ?
O41 K2 O2 145.76(11) . . ?
O41 K2 O42 54.81(10) . . ?
O41 K2 N2 65.47(10) . . ?
O42 K2 U1 126.19(9) . . ?
O42 K2 U2 91.38(8) . . ?
O42 K2 K1 133.43(8) . . ?
O42 K2 Si3 28.01(8) . . ?
O42 K2 O2 136.01(11) . . ?
N2 K2 U1 29.43(8) . . ?
N2 K2 U2 29.02(7) . . ?
N2 K2 K1 25.21(8) . . ?
N2 K2 Si3 92.27(8) . . ?
N2 K2 O2 94.20(10) . . ?
N2 K2 O42 120.27(11) . . ?
U2 K3 U1 171.11(3) 2_666 . ?
U2 K3 U1 46.461(12) . . ?
U2 K3 U2 124.65(3) . 2_666 ?
U2 K3 K3 71.55(4) . 2_666 ?
K3 K3 U1 118.01(4) 2_666 . ?
K3 K3 U2 53.10(3) 2_666 2_666 ?
N1 K3 U1 8.90(8) . . ?
N1 K3 U2 37.78(8) . . ?
N1 K3 U2 162.29(9) . 2_666 ?
N1 K3 K3 109.28(10) . 2_666 ?
N1 K3 N3 65.23(11) . . ?
N3 K3 U1 166.25(10) 2_666 . ?
N3 K3 U1 73.93(8) . . ?
N3 K3 U2 97.18(8) . 2_666 ?
N3 K3 U2 4.86(9) 2_666 2_666 ?
N3 K3 U2 119.79(10) 2_666 . ?
N3 K3 U2 27.47(7) . . ?
N3 K3 K3 48.25(9) 2_666 2_666 ?
N3 K3 K3 44.08(8) . 2_666 ?
N3 K3 N1 157.44(13) 2_666 . ?
N3 K3 N3 92.33(12) 2_666 . ?
O1 Si1 O2 107.23(17) . . ?
O1 Si1 O3 112.56(19) . . ?
O1 Si1 O4 114.8(2) . . ?
O3 Si1 O2 110.1(2) . . ?
O3 Si1 O4 106.0(2) . . ?
O4 Si1 O2 106.0(2) . . ?
O21 Si2 K1 57.27(13) . . ?
O21 Si2 O22 103.88(19) . . ?
O21 Si2 O23 114.4(2) . . ?
O21 Si2 O24 115.51(19) . . ?
O22 Si2 K1 47.86(13) . . ?
O23 Si2 K1 111.59(17) . . ?
O23 Si2 O22 103.6(2) . . ?
O24 Si2 K1 140.47(14) . . ?
O24 Si2 O22 112.6(2) . . ?
O24 Si2 O23 106.3(2) . . ?
O41 Si3 K2 51.85(13) . . ?
O41 Si3 O42 105.55(18) . . ?
O41 Si3 O43A 107.0(3) . . ?
O41 Si3 O43B 127.7(4) . . ?
O41 Si3 O44A 117.1(3) . . ?
O41 Si3 O44B 106.9(3) . . ?
O42 Si3 K2 53.72(12) . . ?
O42 Si3 O43A 99.1(3) . . ?
O42 Si3 O44B 89.7(3) . . ?
O43A Si3 K2 113.2(2) . . ?
O43B Si3 K2 150.3(4) . . ?
O43B Si3 O42 115.1(4) . . ?
O43B Si3 O44B 104.8(4) . . ?
O44A Si3 K2 142.7(2) . . ?
O44A Si3 O42 121.5(3) . . ?
O44A Si3 O43A 104.2(3) . . ?
O44B Si3 K2 102.6(3) . . ?
N4 Si4 C13 108.2(2) . . ?
N4 Si4 C14 114.2(3) . . ?
N4 Si4 C19 113.8(2) . . ?
C13 Si4 C14 107.3(3) . . ?
C13 Si4 C19 105.7(3) . . ?
C19 Si4 C14 107.1(3) . . ?
N4 Si5 C35 114.0(3) . . ?
N4 Si5 C36 112.0(3) . . ?
N4 Si5 C39 109.3(3) . . ?
C36 Si5 C35 106.8(4) . . ?
C36 Si5 C39 107.1(3) . . ?
C39 Si5 C35 107.4(3) . . ?
N5 Si6 K1 56.15(15) . . ?
N5 Si6 C16 113.5(3) . . ?
N5 Si6 C18 113.9(3) . . ?
N5 Si6 C38 112.5(2) . . ?
C16 Si6 K1 67.4(2) . . ?
C18 Si6 K1 158.5(2) . . ?
C18 Si6 C16 105.7(3) . . ?
C18 Si6 C38 106.8(3) . . ?
C38 Si6 K1 94.60(19) . . ?
C38 Si6 C16 103.5(3) . . ?
N5 Si7 K1 46.58(15) . . ?
N5 Si7 C15 109.1(2) . . ?
N5 Si7 C17 114.7(3) . . ?
N5 Si7 C40 114.5(3) . . ?
C15 Si7 K1 75.7(2) . . ?
C15 Si7 C17 104.3(3) . . ?
C17 Si7 K1 93.5(2) . . ?
C40 Si7 K1 159.3(2) . . ?
C40 Si7 C15 109.5(3) . . ?
C40 Si7 C17 104.2(3) . . ?
Si1 O1 U1 167.4(2) . . ?
Si1 O2 K2 118.93(16) . . ?
C1 O2 K2 112.7(3) . . ?
C1 O2 Si1 127.7(3) . . ?
C5 O3 Si1 131.3(3) . . ?
C9 O4 Si1 133.1(4) . . ?
U1 O21 K1 92.15(10) . . ?
Si2 O21 U1 170.9(2) . . ?
Si2 O21 K1 95.48(16) . . ?
Si2 O22 K1 104.39(17) . . ?
C21 O22 K1 117.2(3) . . ?
C21 O22 Si2 130.5(4) . . ?
C25 O23 Si2 134.6(4) . . ?
C29 O24 Si2 138.5(3) . . ?
U2 O41 K2 97.85(11) . . ?
Si3 O41 U2 160.5(2) . . ?
Si3 O41 K2 101.35(16) . . ?
Si3 O42 K2 98.27(16) . . ?
C41 O42 K2 127.4(3) . . ?
C41 O42 Si3 134.2(4) . . ?
C45 O43A Si3 133.7(6) . . ?
C45 O43B Si3 129.4(6) . . ?
C49 O44A Si3 130.1(4) . . ?
C49 O44B Si3 125.5(6) . . ?
U1 N1 U2 103.84(16) . . ?
U1 N1 K3 158.64(19) . . ?
U2 N1 K3 96.90(13) . . ?
U1 N2 K1 95.26(12) . . ?
U1 N2 K2 113.75(15) . . ?
U2 N2 U1 105.85(16) . . ?
U2 N2 K1 102.06(15) . . ?
U2 N2 K2 107.23(14) . . ?
K2 N2 K1 130.14(14) . . ?
U2 N3 K3 167.8(2) . 2_666 ?
U2 N3 K3 104.48(17) . . ?
K3 N3 K3 87.67(12) 2_666 . ?
Si4 N4 U1 116.2(2) . . ?
Si5 N4 U1 120.1(2) . . ?
Si5 N4 Si4 122.5(3) . . ?
U2 N5 K1 86.27(12) . . ?
Si6 N5 U2 121.1(2) . . ?
Si6 N5 K1 94.97(18) . . ?
Si7 N5 U2 112.9(2) . . ?
Si7 N5 K1 108.5(2) . . ?
Si7 N5 Si6 122.0(3) . . ?
O2 C1 C2 104.6(4) . . ?
O2 C1 C3 111.8(5) . . ?
O2 C1 C4 109.9(5) . . ?
C3 C1 C2 109.9(6) . . ?
C3 C1 C4 110.5(6) . . ?
C4 C1 C2 109.9(5) . . ?
C1 C2 H2A 109.5 . . ?
C1 C2 H2B 109.5 . . ?
C1 C2 H2C 109.5 . . ?
H2A C2 H2B 109.5 . . ?
H2A C2 H2C 109.5 . . ?
H2B C2 H2C 109.5 . . ?
C1 C3 H3A 109.5 . . ?
C1 C3 H3B 109.5 . . ?
C1 C3 H3C 109.5 . . ?
H3A C3 H3B 109.5 . . ?
H3A C3 H3C 109.5 . . ?
H3B C3 H3C 109.5 . . ?
C1 C4 H4A 109.5 . . ?
C1 C4 H4B 109.5 . . ?
C1 C4 H4C 109.5 . . ?
H4A C4 H4B 109.5 . . ?
H4A C4 H4C 109.5 . . ?
H4B C4 H4C 109.5 . . ?
O3 C5 C6 111.2(5) . . ?
O3 C5 C7 105.8(5) . . ?
O3 C5 C8 109.5(5) . . ?
C7 C5 C6 108.4(5) . . ?
C7 C5 C8 112.2(5) . . ?
C8 C5 C6 109.8(5) . . ?
C5 C6 H6A 109.5 . . ?
C5 C6 H6B 109.5 . . ?
C5 C6 H6C 109.5 . . ?
H6A C6 H6B 109.5 . . ?
H6A C6 H6C 109.5 . . ?
H6B C6 H6C 109.5 . . ?
C5 C7 H7A 109.5 . . ?
C5 C7 H7B 109.5 . . ?
C5 C7 H7C 109.5 . . ?
H7A C7 H7B 109.5 . . ?
H7A C7 H7C 109.5 . . ?
H7B C7 H7C 109.5 . . ?
C5 C8 H8A 109.5 . . ?
C5 C8 H8B 109.5 . . ?
C5 C8 H8C 109.5 . . ?
H8A C8 H8B 109.5 . . ?
H8A C8 H8C 109.5 . . ?
H8B C8 H8C 109.5 . . ?
O4 C9 C10 109.0(7) . . ?
O4 C9 C11 109.4(6) . . ?
C11 C9 C10 105.0(7) . . ?
C12 C9 O4 112.3(6) . . ?
C12 C9 C10 101.7(9) . . ?
C12 C9 C11 118.6(9) . . ?
C9 C10 H10A 109.5 . . ?
C9 C10 H10B 109.5 . . ?
C9 C10 H10C 109.5 . . ?
H10A C10 H10B 109.5 . . ?
H10A C10 H10C 109.5 . . ?
H10B C10 H10C 109.5 . . ?
C9 C11 H11A 109.5 . . ?
C9 C11 H11B 109.5 . . ?
C9 C11 H11C 109.5 . . ?
H11A C11 H11B 109.5 . . ?
H11A C11 H11C 109.5 . . ?
H11B C11 H11C 109.5 . . ?
C9 C12 H12A 109.5 . . ?
C9 C12 H12B 109.5 . . ?
C9 C12 H12C 109.5 . . ?
H12A C12 H12B 109.5 . . ?
H12A C12 H12C 109.5 . . ?
H12B C12 H12C 109.5 . . ?
Si4 C13 H13A 109.5 . . ?
Si4 C13 H13B 109.5 . . ?
Si4 C13 H13C 109.5 . . ?
H13A C13 H13B 109.5 . . ?
H13A C13 H13C 109.5 . . ?
H13B C13 H13C 109.5 . . ?
Si4 C14 H14A 109.5 . . ?
Si4 C14 H14B 109.5 . . ?
Si4 C14 H14C 109.5 . . ?
H14A C14 H14B 109.5 . . ?
H14A C14 H14C 109.5 . . ?
H14B C14 H14C 109.5 . . ?
Si7 C15 H15A 109.5 . . ?
Si7 C15 H15B 109.5 . . ?
Si7 C15 H15C 109.5 . . ?
H15A C15 H15B 109.5 . . ?
H15A C15 H15C 109.5 . . ?
H15B C15 H15C 109.5 . . ?
Si6 C16 H16A 109.5 . . ?
Si6 C16 H16B 109.5 . . ?
Si6 C16 H16C 109.5 . . ?
H16A C16 H16B 109.5 . . ?
H16A C16 H16C 109.5 . . ?
H16B C16 H16C 109.5 . . ?
Si7 C17 H17A 109.5 . . ?
Si7 C17 H17B 109.5 . . ?
Si7 C17 H17C 109.5 . . ?
H17A C17 H17B 109.5 . . ?
H17A C17 H17C 109.5 . . ?
H17B C17 H17C 109.5 . . ?
Si6 C18 H18A 109.5 . . ?
Si6 C18 H18B 109.5 . . ?
Si6 C18 H18C 109.5 . . ?
H18A C18 H18B 109.5 . . ?
H18A C18 H18C 109.5 . . ?
H18B C18 H18C 109.5 . . ?
Si4 C19 H19A 109.5 . . ?
Si4 C19 H19B 109.5 . . ?
Si4 C19 H19C 109.5 . . ?
H19A C19 H19B 109.5 . . ?
H19A C19 H19C 109.5 . . ?
H19B C19 H19C 109.5 . . ?
O22 C21 C22 104.6(5) . . ?
O22 C21 C23 108.2(6) . . ?
O22 C21 C24 112.6(5) . . ?
C22 C21 C23 110.3(7) . . ?
C24 C21 C22 111.7(7) . . ?
C24 C21 C23 109.4(6) . . ?
C21 C22 H22A 109.5 . . ?
C21 C22 H22B 109.5 . . ?
C21 C22 H22C 109.5 . . ?
H22A C22 H22B 109.5 . . ?
H22A C22 H22C 109.5 . . ?
H22B C22 H22C 109.5 . . ?
C21 C23 H23A 109.5 . . ?
C21 C23 H23B 109.5 . . ?
C21 C23 H23C 109.5 . . ?
H23A C23 H23B 109.5 . . ?
H23A C23 H23C 109.5 . . ?
H23B C23 H23C 109.5 . . ?
C21 C24 H24A 109.5 . . ?
C21 C24 H24B 109.5 . . ?
C21 C24 H24C 109.5 . . ?
H24A C24 H24B 109.5 . . ?
H24A C24 H24C 109.5 . . ?
H24B C24 H24C 109.5 . . ?
O23 C25 C26 104.2(6) . . ?
O23 C25 C27 108.7(6) . . ?
O23 C25 C28 111.0(5) . . ?
C27 C25 C26 107.3(6) . . ?
C27 C25 C28 110.6(7) . . ?
C28 C25 C26 114.7(7) . . ?
C25 C26 H26A 109.5 . . ?
C25 C26 H26B 109.5 . . ?
C25 C26 H26C 109.5 . . ?
H26A C26 H26B 109.5 . . ?
H26A C26 H26C 109.5 . . ?
H26B C26 H26C 109.5 . . ?
C25 C27 H27A 109.5 . . ?
C25 C27 H27B 109.5 . . ?
C25 C27 H27C 109.5 . . ?
H27A C27 H27B 109.5 . . ?
H27A C27 H27C 109.5 . . ?
H27B C27 H27C 109.5 . . ?
C25 C28 H28A 109.5 . . ?
C25 C28 H28B 109.5 . . ?
C25 C28 H28C 109.5 . . ?
H28A C28 H28B 109.5 . . ?
H28A C28 H28C 109.5 . . ?
H28B C28 H28C 109.5 . . ?
O24 C29 C30 109.7(5) . . ?
O24 C29 C31 103.8(4) . . ?
O24 C29 C32 112.1(4) . . ?
C31 C29 C30 108.5(5) . . ?
C32 C29 C30 111.1(5) . . ?
C32 C29 C31 111.3(5) . . ?
C29 C30 H30A 109.5 . . ?
C29 C30 H30B 109.5 . . ?
C29 C30 H30C 109.5 . . ?
H30A C30 H30B 109.5 . . ?
H30A C30 H30C 109.5 . . ?
H30B C30 H30C 109.5 . . ?
C29 C31 H31A 109.5 . . ?
C29 C31 H31B 109.5 . . ?
C29 C31 H31C 109.5 . . ?
H31A C31 H31B 109.5 . . ?
H31A C31 H31C 109.5 . . ?
H31B C31 H31C 109.5 . . ?
C29 C32 H32A 109.5 . . ?
C29 C32 H32B 109.5 . . ?
C29 C32 H32C 109.5 . . ?
H32A C32 H32B 109.5 . . ?
H32A C32 H32C 109.5 . . ?
H32B C32 H32C 109.5 . . ?
Si5 C35 H35A 109.5 . . ?
Si5 C35 H35B 109.5 . . ?
Si5 C35 H35C 109.5 . . ?
H35A C35 H35B 109.5 . . ?
H35A C35 H35C 109.5 . . ?
H35B C35 H35C 109.5 . . ?
Si5 C36 H36A 109.5 . . ?
Si5 C36 H36B 109.5 . . ?
Si5 C36 H36C 109.5 . . ?
H36A C36 H36B 109.5 . . ?
H36A C36 H36C 109.5 . . ?
H36B C36 H36C 109.5 . . ?
Si6 C38 H38A 109.5 . . ?
Si6 C38 H38B 109.5 . . ?
Si6 C38 H38C 109.5 . . ?
H38A C38 H38B 109.5 . . ?
H38A C38 H38C 109.5 . . ?
H38B C38 H38C 109.5 . . ?
Si5 C39 H39A 109.5 . . ?
Si5 C39 H39B 109.5 . . ?
Si5 C39 H39C 109.5 . . ?
H39A C39 H39B 109.5 . . ?
H39A C39 H39C 109.5 . . ?
H39B C39 H39C 109.5 . . ?
K3 C40 H40A 28.6 2_666 . ?
K3 C40 H40B 124.9 2_666 . ?
K3 C40 H40C 81.2 2_666 . ?
Si7 C40 K3 117.4(2) . 2_666 ?
Si7 C40 H40A 109.5 . . ?
Si7 C40 H40B 109.5 . . ?
Si7 C40 H40C 109.5 . . ?
H40A C40 H40B 109.5 . . ?
H40A C40 H40C 109.5 . . ?
H40B C40 H40C 109.5 . . ?
O42 C41 C42 106.5(6) . . ?
O42 C41 C43 102.6(6) . . ?
O42 C41 C44 114.1(5) . . ?
C42 C41 C43 114.7(9) . . ?
C42 C41 C44 108.7(6) . . ?
C43 C41 C44 110.2(7) . . ?
C41 C42 H42A 109.5 . . ?
C41 C42 H42B 109.5 . . ?
C41 C42 H42C 109.5 . . ?
H42A C42 H42B 109.5 . . ?
H42A C42 H42C 109.5 . . ?
H42B C42 H42C 109.5 . . ?
C41 C43 H43A 109.5 . . ?
C41 C43 H43B 109.5 . . ?
C41 C43 H43C 109.5 . . ?
H43A C43 H43B 109.5 . . ?
H43A C43 H43C 109.5 . . ?
H43B C43 H43C 109.5 . . ?
C41 C44 H44A 109.5 . . ?
C41 C44 H44B 109.5 . . ?
C41 C44 H44C 109.5 . . ?
H44A C44 H44B 109.5 . . ?
H44A C44 H44C 109.5 . . ?
H44B C44 H44C 109.5 . . ?
O43A C45 C46 96.3(7) . . ?
O43A C45 C47 113.3(5) . . ?
O43A C45 C48 119.2(6) . . ?
C46 C45 O43B 136.3(7) . . ?
C46 C45 C47 105.3(7) . . ?
C46 C45 C48 107.9(6) . . ?
C47 C45 O43B 105.5(6) . . ?
C48 C45 O43B 87.9(5) . . ?
C48 C45 C47 112.4(6) . . ?
C45 C46 H46A 109.5 . . ?
C45 C46 H46B 109.5 . . ?
C45 C46 H46C 109.5 . . ?
H46A C46 H46B 109.5 . . ?
H46A C46 H46C 109.5 . . ?
H46B C46 H46C 109.5 . . ?
C45 C47 H47A 109.5 . . ?
C45 C47 H47B 109.5 . . ?
C45 C47 H47C 109.5 . . ?
H47A C47 H47B 109.5 . . ?
H47A C47 H47C 109.5 . . ?
H47B C47 H47C 109.5 . . ?
C45 C48 H48A 109.5 . . ?
C45 C48 H48B 109.5 . . ?
C45 C48 H48C 109.5 . . ?
H48A C48 H48B 109.5 . . ?
H48A C48 H48C 109.5 . . ?
H48B C48 H48C 109.5 . . ?
O44A C49 C50 109.5(5) . . ?
O44A C49 C51 92.4(5) . . ?
O44B C49 C50 108.4(5) . . ?
O44B C49 C51 131.6(6) . . ?
O44B C49 C52B 97.4(8) . . ?
C50 C49 C52B 104.2(8) . . ?
C51 C49 C50 111.0(5) . . ?
C51 C49 C52B 98.9(8) . . ?
C52A C49 O44A 107.3(7) . . ?
C52A C49 C50 117.8(7) . . ?
C52A C49 C51 115.7(7) . . ?
C49 C50 H50A 109.5 . . ?
C49 C50 H50B 109.5 . . ?
C49 C50 H50C 109.5 . . ?
H50A C50 H50B 109.5 . . ?
H50A C50 H50C 109.5 . . ?
H50B C50 H50C 109.5 . . ?
C49 C51 H51A 109.5 . . ?
C49 C51 H51B 109.5 . . ?
C49 C51 H51C 109.5 . . ?
H51A C51 H51B 109.5 . . ?
H51A C51 H51C 109.5 . . ?
H51B C51 H51C 109.5 . . ?
C49 C52A H52A 109.5 . . ?
C49 C52A H52B 109.5 . . ?
C49 C52A H52C 109.5 . . ?
H52A C52A H52B 109.5 . . ?
H52A C52A H52C 109.5 . . ?
H52B C52A H52C 109.5 . . ?
C49 C52B H52D 109.5 . . ?
C49 C52B H52E 109.5 . . ?
C49 C52B H52F 109.5 . . ?
H52D C52B H52E 109.5 . . ?
H52D C52B H52F 109.5 . . ?
H52E C52B H52F 109.5 . . ?

loop_
_geom_bond_atom_site_label_1
_geom_bond_atom_site_label_2
_geom_bond_distance
_geom_bond_site_symmetry_2
_geom_bond_publ_flag
U1 U2 3.3404(2) . ?
U1 K1 3.7555(11) . ?
U1 K2 4.1962(11) . ?
U1 K3 4.5265(10) . ?
U1 O1 2.162(3) . ?
U1 O21 2.261(3) . ?
U1 N1 1.922(4) . ?
U1 N2 2.253(4) . ?
U1 N4 2.388(4) . ?
U2 K1 3.7206(10) . ?
U2 K2 3.7943(11) . ?
U2 K3 3.7442(12) . ?
U2 K3 4.4413(10) 2_666 ?
U2 O41 2.287(3) . ?
U2 N1 2.311(4) . ?
U2 N2 1.927(3) . ?
U2 N3 1.784(4) . ?
U2 N5 2.497(4) . ?
K1 K2 5.0357(16) . ?
K1 Si2 3.4494(18) . ?
K1 Si6 3.5091(18) . ?
K1 Si7 3.8186(19) . ?
K1 O21 2.915(4) . ?
K1 O22 2.641(4) . ?
K1 N2 2.806(4) . ?
K1 N5 2.925(4) . ?
K2 Si3 3.4049(16) . ?
K2 O2 2.997(3) . ?
K2 O41 2.731(3) . ?
K2 O42 2.774(3) . ?
K2 N2 2.747(4) . ?
K3 K3 3.852(2) 2_666 ?
K3 N1 2.682(4) . ?
K3 N3 2.682(4) 2_666 ?
K3 N3 2.876(4) . ?
Si1 O1 1.598(3) . ?
Si1 O2 1.646(4) . ?
Si1 O3 1.616(4) . ?
Si1 O4 1.625(4) . ?
Si2 O21 1.587(3) . ?
Si2 O22 1.658(4) . ?
Si2 O23 1.610(4) . ?
Si2 O24 1.604(4) . ?
Si3 O41 1.566(3) . ?
Si3 O42 1.616(4) . ?
Si3 O43A 1.713(6) . ?
Si3 O43B 1.568(8) . ?
Si3 O44A 1.604(6) . ?
Si3 O44B 1.707(9) . ?
Si4 N4 1.700(4) . ?
Si4 C13 1.872(5) . ?
Si4 C14 1.878(6) . ?
Si4 C19 1.873(6) . ?
Si5 N4 1.693(5) . ?
Si5 C35 1.868(7) . ?
Si5 C36 1.860(7) . ?
Si5 C39 1.868(7) . ?
Si6 N5 1.701(5) . ?
Si6 C16 1.889(6) . ?
Si6 C18 1.864(6) . ?
Si6 C38 1.870(6) . ?
Si7 N5 1.695(5) . ?
Si7 C15 1.878(6) . ?
Si7 C17 1.882(6) . ?
Si7 C40 1.860(6) . ?
O2 C1 1.455(6) . ?
O3 C5 1.433(7) . ?
O4 C9 1.412(7) . ?
O22 C21 1.457(6) . ?
O23 C25 1.453(7) . ?
O24 C29 1.450(6) . ?
O42 C41 1.422(7) . ?
O43A C45 1.338(8) . ?
O43B C45 1.540(11) . ?
O44A C49 1.491(8) . ?
O44B C49 1.446(10) . ?
C1 C2 1.550(8) . ?
C1 C3 1.494(8) . ?
C1 C4 1.513(9) . ?
C2 H2A 0.9800 . ?
C2 H2B 0.9800 . ?
C2 H2C 0.9800 . ?
C3 H3A 0.9800 . ?
C3 H3B 0.9800 . ?
C3 H3C 0.9800 . ?
C4 H4A 0.9800 . ?
C4 H4B 0.9800 . ?
C4 H4C 0.9800 . ?
C5 C6 1.554(8) . ?
C5 C7 1.509(7) . ?
C5 C8 1.521(8) . ?
C6 H6A 0.9800 . ?
C6 H6B 0.9800 . ?
C6 H6C 0.9800 . ?
C7 H7A 0.9800 . ?
C7 H7B 0.9800 . ?
C7 H7C 0.9800 . ?
C8 H8A 0.9800 . ?
C8 H8B 0.9800 . ?
C8 H8C 0.9800 . ?
C9 C10 1.489(12) . ?
C9 C11 1.474(7) . ?
C9 C12 1.445(7) . ?
C10 H10A 0.9800 . ?
C10 H10B 0.9800 . ?
C10 H10C 0.9800 . ?
C11 H11A 0.9800 . ?
C11 H11B 0.9800 . ?
C11 H11C 0.9800 . ?
C12 H12A 0.9800 . ?
C12 H12B 0.9800 . ?
C12 H12C 0.9800 . ?
C13 H13A 0.9800 . ?
C13 H13B 0.9800 . ?
C13 H13C 0.9800 . ?
C14 H14A 0.9800 . ?
C14 H14B 0.9800 . ?
C14 H14C 0.9800 . ?
C15 H15A 0.9800 . ?
C15 H15B 0.9800 . ?
C15 H15C 0.9800 . ?
C16 H16A 0.9800 . ?
C16 H16B 0.9800 . ?
C16 H16C 0.9800 . ?
C17 H17A 0.9800 . ?
C17 H17B 0.9800 . ?
C17 H17C 0.9800 . ?
C18 H18A 0.9800 . ?
C18 H18B 0.9800 . ?
C18 H18C 0.9800 . ?
C19 H19A 0.9800 . ?
C19 H19B 0.9800 . ?
C19 H19C 0.9800 . ?
C21 C22 1.499(10) . ?
C21 C23 1.529(10) . ?
C21 C24 1.494(9) . ?
C22 H22A 0.9800 . ?
C22 H22B 0.9800 . ?
C22 H22C 0.9800 . ?
C23 H23A 0.9800 . ?
C23 H23B 0.9800 . ?
C23 H23C 0.9800 . ?
C24 H24A 0.9800 . ?
C24 H24B 0.9800 . ?
C24 H24C 0.9800 . ?
C25 C26 1.520(10) . ?
C25 C27 1.498(9) . ?
C25 C28 1.510(10) . ?
C26 H26A 0.9800 . ?
C26 H26B 0.9800 . ?
C26 H26C 0.9800 . ?
C27 H27A 0.9800 . ?
C27 H27B 0.9800 . ?
C27 H27C 0.9800 . ?
C28 H28A 0.9800 . ?
C28 H28B 0.9800 . ?
C28 H28C 0.9800 . ?
C29 C30 1.521(7) . ?
C29 C31 1.516(8) . ?
C29 C32 1.504(7) . ?
C30 H30A 0.9800 . ?
C30 H30B 0.9800 . ?
C30 H30C 0.9800 . ?
C31 H31A 0.9800 . ?
C31 H31B 0.9800 . ?
C31 H31C 0.9800 . ?
C32 H32A 0.9800 . ?
C32 H32B 0.9800 . ?
C32 H32C 0.9800 . ?
C35 H35A 0.9800 . ?
C35 H35B 0.9800 . ?
C35 H35C 0.9800 . ?
C36 H36A 0.9800 . ?
C36 H36B 0.9800 . ?
C36 H36C 0.9800 . ?
C38 H38A 0.9800 . ?
C38 H38B 0.9800 . ?
C38 H38C 0.9800 . ?
C39 H39A 0.9800 . ?
C39 H39B 0.9800 . ?
C39 H39C 0.9800 . ?
C40 H40A 0.9800 . ?
C40 H40B 0.9800 . ?
C40 H40C 0.9800 . ?
C41 C42 1.467(10) . ?
C41 C43 1.492(11) . ?
C41 C44 1.506(8) . ?
C42 H42A 0.9800 . ?
C42 H42B 0.9800 . ?
C42 H42C 0.9800 . ?
C43 H43A 0.9800 . ?
C43 H43B 0.9800 . ?
C43 H43C 0.9800 . ?
C44 H44A 0.9800 . ?
C44 H44B 0.9800 . ?
C44 H44C 0.9800 . ?
C45 C46 1.485(10) . ?
C45 C47 1.525(9) . ?
C45 C48 1.515(8) . ?
C46 H46A 0.9800 . ?
C46 H46B 0.9800 . ?
C46 H46C 0.9800 . ?
C47 H47A 0.9800 . ?
C47 H47B 0.9800 . ?
C47 H47C 0.9800 . ?
C48 H48A 0.9800 . ?
C48 H48B 0.9800 . ?
C48 H48C 0.9800 . ?
C49 C50 1.504(8) . ?
C49 C51 1.499(8) . ?
C49 C52A 1.493(8) . ?
C49 C52B 1.537(9) . ?
C50 H50A 0.9800 . ?
C50 H50B 0.9800 . ?
C50 H50C 0.9800 . ?
C51 H51A 0.9800 . ?
C51 H51B 0.9800 . ?
C51 H51C 0.9800 . ?
C52A H52A 0.9800 . ?
C52A H52B 0.9800 . ?
C52A H52C 0.9800 . ?
C52B H52D 0.9800 . ?
C52B H52E 0.9800 . ?
C52B H52F 0.9800 . ?

loop_
_geom_torsion_atom_site_label_1
_geom_torsion_atom_site_label_2
_geom_torsion_atom_site_label_3
_geom_torsion_atom_site_label_4
_geom_torsion
_geom_torsion_site_symmetry_1
_geom_torsion_site_symmetry_2
_geom_torsion_site_symmetry_3
_geom_torsion_site_symmetry_4
_geom_torsion_publ_flag
U1 U2 N3 K3 0.2(2) . . . . ?
U1 U2 N3 K3 177.7(9) . . . 2_666 ?
K1 U2 N3 K3 -86.21(17) . . . . ?
K1 U2 N3 K3 91.3(10) . . . 2_666 ?
K1 Si2 O22 C21 -147.0(6) . . . . ?
K1 Si2 O23 C25 -157.7(5) . . . . ?
K1 Si2 O24 C29 18.6(6) . . . . ?
K1 Si6 N5 U2 -88.6(2) . . . . ?
K1 Si6 N5 Si7 115.5(3) . . . . ?
K1 Si7 N5 U2 93.9(2) . . . . ?
K1 Si7 N5 Si6 -108.5(3) . . . . ?
K1 Si7 C40 K3 49.9(7) . . . 2_666 ?
K1 O22 C21 C22 52.7(7) . . . . ?
K1 O22 C21 C23 -64.8(6) . . . . ?
K1 O22 C21 C24 174.2(5) . . . . ?
K2 U2 N3 K3 -71.3(10) . . . 2_666 ?
K2 U2 N3 K3 111.19(18) . . . . ?
K2 Si3 O41 U2 168.9(8) . . . . ?
K2 Si3 O42 C41 -177.1(7) . . . . ?
K2 Si3 O43A C45 -146.0(6) . . . . ?
K2 Si3 O43B C45 -42.2(13) . . . . ?
K2 Si3 O44A C49 8.9(9) . . . . ?
K2 Si3 O44B C49 134.2(6) . . . . ?
K2 O2 C1 C2 10.5(6) . . . . ?
K2 O2 C1 C3 129.4(5) . . . . ?
K2 O2 C1 C4 -107.4(4) . . . . ?
K2 O42 C41 C42 58.3(8) . . . . ?
K2 O42 C41 C43 -62.6(8) . . . . ?
K2 O42 C41 C44 178.2(4) . . . . ?
K3 U2 N3 K3 -177.5(11) 2_666 . . . ?
K3 U2 N3 K3 177.5(11) . . . 2_666 ?
Si1 O2 C1 C2 -160.3(4) . . . . ?
Si1 O2 C1 C3 -41.3(8) . . . . ?
Si1 O2 C1 C4 81.8(6) . . . . ?
Si1 O3 C5 C6 -35.8(7) . . . . ?
Si1 O3 C5 C7 -153.2(4) . . . . ?
Si1 O3 C5 C8 85.6(6) . . . . ?
Si1 O4 C9 C10 -82.0(8) . . . . ?
Si1 O4 C9 C11 163.7(6) . . . . ?
Si1 O4 C9 C12 29.9(12) . . . . ?
Si2 O22 C21 C22 -163.6(5) . . . . ?
Si2 O22 C21 C23 78.9(7) . . . . ?
Si2 O22 C21 C24 -42.2(9) . . . . ?
Si2 O23 C25 C26 164.9(5) . . . . ?
Si2 O23 C25 C27 -81.0(8) . . . . ?
Si2 O23 C25 C28 40.9(9) . . . . ?
Si2 O24 C29 C30 -92.2(6) . . . . ?
Si2 O24 C29 C31 152.0(5) . . . . ?
Si2 O24 C29 C32 31.7(8) . . . . ?
Si3 O42 C41 C42 -125.4(7) . . . . ?
Si3 O42 C41 C43 113.7(7) . . . . ?
Si3 O42 C41 C44 -5.4(9) . . . . ?
Si3 O43A C45 C46 161.7(7) . . . . ?
Si3 O43A C45 C47 52.0(9) . . . . ?
Si3 O43A C45 C48 -83.8(9) . . . . ?
Si3 O43B C45 C46 62.3(13) . . . . ?
Si3 O43B C45 C47 -71.0(10) . . . . ?
Si3 O43B C45 C48 176.3(8) . . . . ?
Si3 O44A C49 C50 62.6(8) . . . . ?
Si3 O44A C49 C51 175.9(6) . . . . ?
Si3 O44A C49 C52A -66.3(8) . . . . ?
Si3 O44B C49 C50 -69.5(8) . . . . ?
Si3 O44B C49 C51 73.8(10) . . . . ?
Si3 O44B C49 C52B -177.3(9) . . . . ?
O1 Si1 O2 K2 28.2(3) . . . . ?
O1 Si1 O2 C1 -161.6(5) . . . . ?
O1 Si1 O3 C5 -42.4(5) . . . . ?
O1 Si1 O4 C9 -67.0(6) . . . . ?
O2 Si1 O1 U1 7.9(11) . . . . ?
O2 Si1 O3 C5 77.2(5) . . . . ?
O2 Si1 O4 C9 174.9(6) . . . . ?
O3 Si1 O1 U1 129.2(10) . . . . ?
O3 Si1 O2 K2 -94.6(2) . . . . ?
O3 Si1 O2 C1 75.6(5) . . . . ?
O3 Si1 O4 C9 57.9(6) . . . . ?
O4 Si1 O1 U1 -109.5(10) . . . . ?
O4 Si1 O2 K2 151.2(2) . . . . ?
O4 Si1 O2 C1 -38.6(5) . . . . ?
O4 Si1 O3 C5 -168.6(5) . . . . ?
O21 Si2 O22 K1 -12.9(2) . . . . ?
O21 Si2 O22 C21 -159.9(5) . . . . ?
O21 Si2 O23 C25 -95.0(6) . . . . ?
O21 Si2 O24 C29 -50.1(6) . . . . ?
O22 Si2 O21 K1 11.36(19) . . . . ?
O22 Si2 O23 C25 152.6(6) . . . . ?
O22 Si2 O24 C29 69.0(5) . . . . ?
O23 Si2 O21 K1 -100.9(2) . . . . ?
O23 Si2 O22 K1 106.92(19) . . . . ?
O23 Si2 O22 C21 -40.1(6) . . . . ?
O23 Si2 O24 C29 -178.1(5) . . . . ?
O24 Si2 O21 K1 135.17(17) . . . . ?
O24 Si2 O22 K1 -138.59(17) . . . . ?
O24 Si2 O22 C21 74.4(6) . . . . ?
O24 Si2 O23 C25 33.7(6) . . . . ?
O41 U2 N3 K3 -66.2(10) . . . 2_666 ?
O41 U2 N3 K3 116.30(14) . . . . ?
O41 Si3 O42 K2 1.5(2) . . . . ?
O41 Si3 O42 C41 -175.5(6) . . . . ?
O41 Si3 O43A C45 -90.9(7) . . . . ?
O41 Si3 O43B C45 35.1(11) . . . . ?
O41 Si3 O44A C49 -52.8(7) . . . . ?
O41 Si3 O44B C49 80.6(7) . . . . ?
O42 Si3 O41 U2 167.4(6) . . . . ?
O42 Si3 O41 K2 -1.6(2) . . . . ?
O42 Si3 O43A C45 159.7(7) . . . . ?
O42 Si3 O43B C45 -102.3(8) . . . . ?
O42 Si3 O44A C49 79.0(6) . . . . ?
O42 Si3 O44B C49 -173.2(7) . . . . ?
O43A Si3 O41 U2 62.5(7) . . . . ?
O43A Si3 O41 K2 -106.4(3) . . . . ?
O43A Si3 O42 K2 112.2(2) . . . . ?
O43A Si3 O42 C41 -64.9(6) . . . . ?
O43A Si3 O44A C49 -170.8(6) . . . . ?
O43B Si3 O41 U2 26.8(9) . . . . ?
O43B Si3 O41 K2 -142.1(5) . . . . ?
O43B Si3 O42 K2 147.8(4) . . . . ?
O43B Si3 O42 C41 -29.2(7) . . . . ?
O43B Si3 O44B C49 -57.3(8) . . . . ?
O44A Si3 O41 U2 -53.9(8) . . . . ?
O44A Si3 O41 K2 137.2(3) . . . . ?
O44A Si3 O42 K2 -135.0(3) . . . . ?
O44A Si3 O42 C41 48.0(7) . . . . ?
O44A Si3 O43A C45 33.8(8) . . . . ?
O44B Si3 O41 U2 -98.2(7) . . . . ?
O44B Si3 O41 K2 92.9(3) . . . . ?
O44B Si3 O42 K2 -105.9(3) . . . . ?
O44B Si3 O42 C41 77.0(6) . . . . ?
O44B Si3 O43B C45 160.9(8) . . . . ?
N1 U2 N3 K3 -1.96(16) . . . . ?
N1 U2 N3 K3 175.5(10) . . . 2_666 ?
N2 U2 N3 K3 -6.2(8) . . . . ?
N2 U2 N3 K3 171.3(7) . . . 2_666 ?
N5 U2 N3 K3 49.8(10) . . . 2_666 ?
N5 U2 N3 K3 -127.63(15) . . . . ?
N5 Si7 C40 K3 71.5(3) . . . 2_666 ?
C13 Si4 N4 U1 -3.6(3) . . . . ?
C13 Si4 N4 Si5 163.8(3) . . . . ?
C14 Si4 N4 U1 -123.0(3) . . . . ?
C14 Si4 N4 Si5 44.4(4) . . . . ?
C15 Si7 N5 U2 47.3(3) . . . . ?
C15 Si7 N5 K1 -46.6(3) . . . . ?
C15 Si7 N5 Si6 -155.0(3) . . . . ?
C15 Si7 C40 K3 -51.3(3) . . . 2_666 ?
C16 Si6 N5 U2 -125.8(3) . . . . ?
C16 Si6 N5 K1 -37.2(3) . . . . ?
C16 Si6 N5 Si7 78.3(4) . . . . ?
C17 Si7 N5 U2 163.9(3) . . . . ?
C17 Si7 N5 K1 70.0(3) . . . . ?
C17 Si7 N5 Si6 -38.5(4) . . . . ?
C17 Si7 C40 K3 -162.5(3) . . . 2_666 ?
C18 Si6 N5 U2 113.2(3) . . . . ?
C18 Si6 N5 K1 -158.2(2) . . . . ?
C18 Si6 N5 Si7 -42.7(4) . . . . ?
C19 Si4 N4 U1 113.6(3) . . . . ?
C19 Si4 N4 Si5 -79.0(4) . . . . ?
C35 Si5 N4 U1 -161.9(4) . . . . ?
C35 Si5 N4 Si4 31.2(5) . . . . ?
C36 Si5 N4 U1 76.7(3) . . . . ?
C36 Si5 N4 Si4 -90.2(4) . . . . ?
C38 Si6 N5 U2 -8.6(3) . . . . ?
C38 Si6 N5 K1 80.0(3) . . . . ?
C38 Si6 N5 Si7 -164.5(3) . . . . ?
C39 Si5 N4 U1 -41.8(3) . . . . ?
C39 Si5 N4 Si4 151.3(3) . . . . ?
C40 Si7 N5 U2 -75.8(3) . . . . ?
C40 Si7 N5 K1 -169.7(2) . . . . ?
C40 Si7 N5 Si6 81.8(4) . . . . ?

loop_
_exptl_oxdiff_crystal_face_indexfrac_h
_exptl_oxdiff_crystal_face_indexfrac_k
_exptl_oxdiff_crystal_face_indexfrac_l
_exptl_oxdiff_crystal_face_x
_exptl_oxdiff_crystal_face_y
_exptl_oxdiff_crystal_face_z
-0.0006 0.0001 0.9999 0.0063 -0.0763 -0.0103
0.0006 -0.0001 -0.9999 -0.0063 0.0763 0.0103
-0.0003 1.0004 0.0000 0.0749 0.0058 -0.0548
0.0003 -1.0004 -0.0000 -0.0749 -0.0058 0.0548
-0.9997 0.0008 0.0001 0.0295 -0.0064 0.1181
0.9997 -0.0008 -0.0001 -0.0295 0.0064 -0.1181
-1.9997 1.0020 0.0002 0.1339 -0.0070 0.1815

loop_
_smtbx_masks_void_nr
_smtbx_masks_void_average_x
_smtbx_masks_void_average_y
_smtbx_masks_void_average_z
_smtbx_masks_void_volume
_smtbx_masks_void_count_electrons
_smtbx_masks_void_content
1 -0.357 -0.857 0.000 1126.3 199.4 '4 toluene'
